data_6000783
loop_
_publ_author_name
'Elyacoubi, A.'
'Brochu, R.'
'Serghini, A.'
'Louer, M.'
'Talbi, M. A.'
'Louer, D.'

_publ_section_title
;
 Synthesis and structural study from X-ray powder diffraction of
 Pb0.5Th2(PO4)(3)
;
_journal_name_full 'Powder Diffraction'
_journal_page_first 76
_journal_page_last 80
_journal_paper_doi 10.1017/S0885715600009465
_journal_volume 12
_journal_year 1997
_chemical_formula_sum 'O12 P3 Pb0.5 Th2'
_space_group_name_H-M_alt 'C 1 2/c 1'
_cell_angle_alpha 90.000
_cell_angle_beta 101.247
_cell_angle_gamma 90.000
_cell_length_a 17.4590
_cell_length_b 6.8451
_cell_length_c 8.1438
_cell_volume 954.56
_cod_database_code 6000783

loop_
_atom_site_label
_atom_site_fract_x
_atom_site_fract_y
_atom_site_fract_z
? ? ? ?
